data_7127332
loop_
_publ_author_name
'Xi, Fu-Gui'
'Sun, Wei'
'Dong, Zhi-Yun'
'Yang, Ning-Ning'
'Gong, Teng'
'Gao, En-Qing'

_publ_section_title
;
 An in situ approach to functionalize metal-organic frameworks with
 tertiary aliphatic amino groups.
;
_journal_issue 86
_journal_name_full 'Chemical communications (Cambridge, England)'
_journal_page_first 13177
_journal_page_last 13180
_journal_paper_doi 10.1039/d0cc05568a
_journal_volume 56
_journal_year 2020
_chemical_formula_sum 'C54 H54 N4 O15 Zn4'
_chemical_formula_weight 1260.49
_space_group_crystal_system monoclinic
_space_group_IT_number 12
_space_group_name_Hall '-C 2y'
_space_group_name_H-M_alt 'C 1 2/m 1'
_atom_sites_solution_hydrogens mixed
_audit_creation_method SHELXL-2014
_cell_angle_alpha 90
_cell_angle_beta 101.016(2)
_cell_angle_gamma 90
_cell_formula_units_Z 4
_cell_length_a 22.3686(14)
_cell_length_b 25.4298(15)
_cell_length_c 17.1469(13)
_cell_measurement_reflns_used 3754
_cell_measurement_temperature 296(2)
_cell_measurement_theta_max 24.361
_cell_measurement_theta_min 2.401
_cell_volume 9573.9(11)
_computing_cell_refinement 'Bruker SMART'
_computing_data_collection 'Bruker SMART'
_computing_data_reduction 'Bruker SAINT'
_computing_molecular_graphics 'Bruker SHELXTL'
_computing_publication_material 'Bruker SHELXTL'
_computing_structure_refinement 'SHELXL-2014 (Sheldrick, 2014)'
_computing_structure_solution 'Bruker SHELXTL'
_diffrn_ambient_temperature 296(2)
_diffrn_measured_fraction_theta_full 0.993
_diffrn_measured_fraction_theta_max 0.991
_diffrn_measurement_device_type 'CCD area detector'
_diffrn_measurement_method 'phi and omega scans'
_diffrn_radiation_type MoK\a
_diffrn_radiation_wavelength 0.71073
_diffrn_reflns_av_R_equivalents 0.1636
_diffrn_reflns_av_unetI/netI 0.1137
_diffrn_reflns_Laue_measured_fraction_full 0.993
_diffrn_reflns_Laue_measured_fraction_max 0.991
_diffrn_reflns_limit_h_max 26
_diffrn_reflns_limit_h_min -27
_diffrn_reflns_limit_k_max 31
_diffrn_reflns_limit_k_min -31
_diffrn_reflns_limit_l_max 20
_diffrn_reflns_limit_l_min -21
_diffrn_reflns_number 60285
_diffrn_reflns_point_group_measured_fraction_full 0.993
_diffrn_reflns_point_group_measured_fraction_max 0.991
_diffrn_reflns_theta_full 25.242
_diffrn_reflns_theta_max 26.005
_diffrn_reflns_theta_min 1.593
_exptl_absorpt_coefficient_mu 1.030
_exptl_absorpt_correction_T_max 0.7457
_exptl_absorpt_correction_T_min 0.6345
_exptl_absorpt_correction_type multi-scan
_exptl_absorpt_process_details SADABS
_exptl_crystal_colour colorless
_exptl_crystal_density_diffrn 0.874
_exptl_crystal_description cubic
_exptl_crystal_F_000 2584
_exptl_crystal_size_max 0.300
_exptl_crystal_size_mid 0.300
_exptl_crystal_size_min 0.300
_platon_squeeze_details
;
TITL 1 in P-1                    New: C2/m
CELL   22.3686   25.4298   17.1469     90.00    101.02     90.00
SPGR C2/m
# Solvent Accessible Volume =      3304
# Electrons Found in S.A.V. =       761
# Note: Atoms in Void are Labelled as Cxxx and Qxxx for all Others
C101 0.500 0.500 0.500 !       2.78 eA-3
C102 0.507 0.503 0.437 !       2.14 eA-3
C103 0.486 0.392 0.492 !       1.54 eA-3
C104 0.500 0.383 0.002 !       1.38 eA-3
C105 0.500 0.422 0.499 !       1.34 eA-3
C106 0.014 0.065 0.468 !       1.18 eA-3
C107 0.470 0.163 0.061 !       1.14 eA-3
Q108 0.022 0.503 0.734 !       1.14 eA-3
C109 0.431 0.144 0.090 !       1.14 eA-3
C110 0.515 0.172 0.222 !       1.11 eA-3
Q111 0.061 0.503 0.750 !       1.10 eA-3
C112 0.929 0.371 0.030 !       1.10 eA-3
Q113 0.654 0.063 0.939 !       1.09 eA-3
C114 0.070 0.498 0.859 !       1.07 eA-3
C115 0.187 0.178 0.050 !       1.06 eA-3
C116 0.405 0.268 0.756 !       1.04 eA-3
Q117 0.893 0.350 0.031 !       1.03 eA-3
C118 0.712 0.351 0.028 !       1.03 eA-3
C119 0.035 0.134 0.033 !       1.02 eA-3
C120 0.538 0.136 0.933 !       1.02 eA-3
C121 0.126 0.151 0.079 !       1.01 eA-3
C122 0.902 0.502 0.078 !       1.00 eA-3
Q123 0.085 0.039 0.179 !       1.00 eA-3
Q124 0.343 0.091 0.063 !       0.98 eA-3
C125 0.991 0.483 0.789 !       0.98 eA-3
C126 0.336 0.320 0.932 !       0.98 eA-3
Q127 0.057 0.351 0.861 !       0.98 eA-3
Q128 0.015 0.355 0.264 !       0.97 eA-3
C129 0.037 0.357-0.001 !       0.97 eA-3
C130 0.929 0.263 0.768 !       0.97 eA-3
C131 0.435 0.161 0.027 !       0.96 eA-3
Q132 0.918 0.505 0.172 !       0.94 eA-3
C133 0.827 0.137 0.976 !       0.94 eA-3
Q134 0.907 0.432 0.175 !       0.94 eA-3
C135 0.078 0.148 0.053 !       0.93 eA-3
Q136 0.482 0.139 0.220 !       0.93 eA-3
Q137 0.902 0.466 0.158 !       0.92 eA-3
C138 0.456 0.197 0.819 !       0.91 eA-3
C139 0.562 0.257 0.022 !       0.91 eA-3
Q140 0.462 0.027 0.203 !       0.91 eA-3
C141 0.399 0.323 0.935 !       0.90 eA-3
Q142 0.022 0.469 0.267 !       0.90 eA-3
C143 0.006 0.359 0.036 !       0.90 eA-3
C144 0.016 0.361 0.154 !       0.90 eA-3
C145 0.586 0.300 0.109 !       0.89 eA-3
C146 0.429 0.258 0.813 !       0.89 eA-3
Q147 0.054 0.142-0.003 !       0.89 eA-3
C148 0.494 0.279 0.957 !       0.89 eA-3
Q149 0.016 0.464 0.360 !       0.88 eA-3
Q150 0.486 0.102 0.876 !       0.88 eA-3
C151 0.491 0.142 0.119 !       0.88 eA-3
C152 0.907 0.503 0.625 !       0.88 eA-3
Q153 1.002 0.424 0.266 !       0.88 eA-3
Q154 0.924 0.359-0.005 !       0.87 eA-3
C155 0.055 0.295 0.233 !       0.87 eA-3
Q156 0.587 0.304 0.269 !       0.87 eA-3
C157 0.501 0.173 0.970 !       0.86 eA-3
Q158 0.603 0.334 0.500 !       0.86 eA-3
C159 1.000 0.391 0.001 !       0.85 eA-3
Q160 0.157 0.444 0.355 !       0.85 eA-3
Q161 0.482 0.102 0.187 !       0.85 eA-3
C162 0.908 0.216 0.943 !       0.84 eA-3
Q163 0.053 0.501 0.000 !       0.84 eA-3
Q164 0.571 0.257 0.951 !       0.84 eA-3
C165 0.484 0.132 0.780 !       0.84 eA-3
C166 0.562 0.226 0.189 !       0.84 eA-3
C167 0.464 0.090 0.095 !       0.84 eA-3
C168 0.086 0.267 0.989 !       0.84 eA-3
Q169 0.886 0.436 0.115 !       0.83 eA-3
Q170 0.056 0.472 0.344 !       0.83 eA-3
C171 0.057 0.504 0.890 !       0.82 eA-3
C172 0.982 0.382 0.076 !       0.82 eA-3
C173 0.500 0.273 0.002 !       0.82 eA-3
Q174 0.114 0.335 0.937 !       0.81 eA-3
C175 0.047 0.504 0.953 !       0.81 eA-3
C176 0.382 0.314 0.987 !       0.81 eA-3
Q177 0.860 0.500 0.109 !       0.81 eA-3
C178 0.117 0.133 0.030 !       0.80 eA-3
C179 0.025 0.489 0.920 !       0.80 eA-3
Q180 0.540 0.399 0.979 !       0.80 eA-3
C181 0.095 0.237 0.138 !       0.80 eA-3
C182 0.500 0.062 0.004 !       0.80 eA-3
C183 0.243 0.317 0.011 !       0.79 eA-3
C184 0.025 0.504 0.828 !       0.79 eA-3
C185 0.907 0.253 0.971 !       0.79 eA-3
Q186 0.678 0.063 0.514 !       0.78 eA-3
C187 0.007 0.352 0.096 !       0.78 eA-3
C188 0.620 0.297 0.170 !       0.78 eA-3
Q189 0.948 0.337 0.814 !       0.78 eA-3
Q190 0.061 0.475 0.405 !       0.78 eA-3
C191 0.601 0.053 0.933 !       0.78 eA-3
C192 0.890 0.219 0.985 !       0.78 eA-3
C193 0.031 0.202 0.006 !       0.78 eA-3
Q194 0.203 0.179 0.495 !       0.78 eA-3
Q195 0.047 0.498 0.172 !       0.77 eA-3
Q196 0.015 0.496 0.672 !       0.77 eA-3
Q197 0.985 0.305 0.685 !       0.77 eA-3
C198 0.485 0.033 0.093 !       0.77 eA-3
Q199 0.909 0.475 0.217 !       0.77 eA-3
;
_refine_diff_density_max 0.802
_refine_diff_density_min -0.417
_refine_diff_density_rms 0.096
_refine_ls_extinction_method none
_refine_ls_goodness_of_fit_ref 1.011
_refine_ls_hydrogen_treatment constr
_refine_ls_matrix_type full
_refine_ls_number_parameters 472
_refine_ls_number_reflns 9564
_refine_ls_number_restraints 241
_refine_ls_restrained_S_all 1.008
_refine_ls_R_factor_all 0.1737
_refine_ls_R_factor_gt 0.0827
_refine_ls_shift/su_max 0.000
_refine_ls_shift/su_mean 0.000
_refine_ls_structure_factor_coef Fsqd
_refine_ls_weighting_details 'w=1/[\s^2^(Fo^2^)+(0.1359P)^2^] where P=(Fo^2^+2Fc^2^)/3'
_refine_ls_weighting_scheme calc
_refine_ls_wR_factor_gt 0.2083
_refine_ls_wR_factor_ref 0.2655
_reflns_Friedel_coverage 0.000
_reflns_number_gt 4158
_reflns_number_total 9564
_reflns_threshold_expression 'I > 2\s(I)'
_cod_data_source_file d0cc05568a3.cif
_cod_data_source_block ZnMOF
_cod_depositor_comments 'Adding full bibliography for 7127332.cif.'
_cod_original_sg_symbol_H-M 'C 2/m'
_cod_database_code 7127332
_shelx_space_group_comment
;
The symmetry employed for this shelxl refinement is uniquely defined
by the following loop, which should always be used as a source of
symmetry information in preference to the above space-group names.
They are only intended as comments.
;
_shelx_estimated_absorpt_t_min 0.747
_shelx_estimated_absorpt_t_max 0.747
_shelxl_version_number 2014-3
_platon_squeeze_void_probe_radius 1.20

loop_
_space_group_symop_operation_xyz
'x, y, z'
'-x, y, -z'
'x+1/2, y+1/2, z'
'-x+1/2, y+1/2, -z'
'-x, -y, -z'
'x, -y, z'
'-x+1/2, -y+1/2, -z'
'x+1/2, -y+1/2, z'

loop_
_atom_site_label
_atom_site_type_symbol
_atom_site_fract_x
_atom_site_fract_y
_atom_site_fract_z
_atom_site_U_iso_or_equiv
_atom_site_adp_type
_atom_site_occupancy
_atom_site_site_symmetry_order
_atom_site_calc_flag
_atom_site_refinement_flags_posn
_atom_site_refinement_flags_adp
_atom_site_refinement_flags_occupancy
_atom_site_disorder_assembly
_atom_site_disorder_group
Zn1 Zn 0.16028(4) 0.06069(4) 0.32965(4) 0.0776(3) Uani 1 1 d . . . . .
Zn2 Zn 0.08679(4) 0.0000 0.18210(5) 0.0577(3) Uani 1 2 d S T P A .
Zn3 Zn 0.23438(5) 0.0000 0.21682(6) 0.0947(5) Uani 1 2 d S T P . .
O1 O 0.1593(2) 0.0000 0.2630(3) 0.0617(15) Uani 1 2 d S T P A .
O2 O 0.1655(3) 0.0443(2) 0.4414(3) 0.100(2) Uani 1 1 d . . . A -1
C1 C 0.1670(7) 0.000(3) 0.4751(7) 0.091(5) Uani 0.5 1 d . . P A -1
C2 C 0.1671(5) -0.0012(10) 0.5620(3) 0.090(5) Uani 0.5 1 d G . P A -1
C3 C 0.1826(6) 0.0438(8) 0.6073(9) 0.138(11) Uani 0.5 1 d G . P A -1
H3A H 0.1940 0.0742 0.5837 0.165 Uiso 0.5 1 calc R U P A -1
C4 C 0.1809(6) 0.0435(9) 0.6879(9) 0.122(10) Uani 0.5 1 d G . P A -1
H4A H 0.1912 0.0736 0.7183 0.147 Uiso 0.5 1 calc R U P A -1
C7 C 0.1637(5) -0.0019(11) 0.7232(3) 0.093(5) Uani 0.5 1 d G U P A -1
C6 C 0.1483(5) -0.0469(8) 0.6779(9) 0.086(6) Uani 0.5 1 d G . P A -1
H6A H 0.1368 -0.0773 0.7015 0.103 Uiso 0.5 1 calc R U P A -1
C5 C 0.1500(5) -0.0466(8) 0.5973(9) 0.077(5) Uani 0.5 1 d G . P A -1
H5A H 0.1397 -0.0767 0.5670 0.092 Uiso 0.5 1 calc R U P A -1
C8 C 0.1619(4) 0.0025(10) 0.8100(3) 0.103(6) Uani 0.5 1 d G . P A -1
C9 C 0.2116(4) 0.0171(7) 0.8677(5) 0.097(10) Uani 0.5 1 d DG . P . .
C10 C 0.2061(4) 0.0195(6) 0.9470(4) 0.107(10) Uani 0.5 1 d G . P A -1
H10A H 0.2394 0.0293 0.9856 0.128 Uiso 0.5 1 calc R U P A -1
C11 C 0.1509(4) 0.0074(12) 0.9686(3) 0.067(5) Uani 0.5 1 d G . P A -1
C12 C 0.1012(4) -0.0072(15) 0.9109(4) 0.077(7) Uani 0.5 1 d G . P A -1
H12A H 0.0643 -0.0153 0.9254 0.093 Uiso 0.5 1 calc R U P A -1
C13 C 0.1067(4) -0.0096(14) 0.8316(4) 0.087(9) Uani 0.5 1 d G . P A -1
H13A H 0.0734 -0.0194 0.7930 0.104 Uiso 0.5 1 calc R U P A -1
O3 O 0.0972(3) -0.001(2) 1.0728(3) 0.0746(18) Uani 0.5 1 d . . P A -1
O4 O 0.1954(4) 0.0165(3) 1.1021(4) 0.0746(18) Uani 0.5 1 d . . P A -1
C14 C 0.1461(6) 0.0093(9) 1.0546(6) 0.047(5) Uani 0.5 1 d . U P A -1
O5 O 0.0763(3) 0.0888(3) 0.3077(4) 0.113(2) Uani 1 1 d . . . . .
O6 O 0.0336(2) 0.0603(2) 0.1898(4) 0.1012(18) Uani 1 1 d . . . . .
C15 C 0.0367(4) 0.0894(3) 0.2477(6) 0.089(2) Uani 1 1 d D . . . .
C16 C -0.0118(12) 0.1271(11) 0.248(2) 0.108(4) Uani 0.5 1 d DG . P B 1
C17 C 0.0000(8) 0.1634(16) 0.309(2) 0.163(10) Uani 0.5 1 d G . P B 1
H17A H 0.0355 0.1609 0.3474 0.196 Uiso 0.5 1 calc R U P B 1
C18 C -0.0414(8) 0.2036(14) 0.314(2) 0.195(13) Uani 0.5 1 d G . P B 1
H18A H -0.0335 0.2279 0.3551 0.234 Uiso 0.5 1 calc R U P B 1
C19 C -0.0945(9) 0.2074(12) 0.257(2) 0.167(8) Uani 0.5 1 d DG . P B 1
C20 C -0.1062(9) 0.1711(12) 0.1952(17) 0.183(13) Uani 0.5 1 d G . P B 1
H20A H -0.1417 0.1737 0.1570 0.220 Uiso 0.5 1 calc R U P B 1
C21 C -0.0648(12) 0.1310(10) 0.1906(19) 0.126(9) Uani 0.5 1 d G . P B 1
H21A H -0.0727 0.1067 0.1494 0.152 Uiso 0.5 1 calc R U P B 1
C16' C -0.0122(11) 0.1338(12) 0.242(2) 0.108(4) Uani 0.5 1 d DG . P B 2
C17' C -0.0258(10) 0.1549(16) 0.3111(18) 0.163(10) Uani 0.5 1 d G . P B 2
H17B H -0.0028 0.1456 0.3602 0.196 Uiso 0.5 1 calc R U P B 2
C18' C -0.0740(8) 0.1901(14) 0.3071(16) 0.195(13) Uani 0.5 1 d G . P B 2
H18B H -0.0831 0.2042 0.3534 0.234 Uiso 0.5 1 calc R U P B 2
C19' C -0.1084(10) 0.2041(12) 0.2337(18) 0.167(8) Uani 0.5 1 d DG . P B 2
C20' C -0.0947(11) 0.1829(13) 0.1644(16) 0.183(13) Uani 0.5 1 d G . P B 2
H20B H -0.1178 0.1923 0.1153 0.220 Uiso 0.5 1 calc R U P B 2
C21' C -0.0466(11) 0.1478(10) 0.1685(19) 0.126(9) Uani 0.5 1 d G . P B 2
H21B H -0.0375 0.1337 0.1221 0.152 Uiso 0.5 1 calc R U P B 2
O7 O -0.2424(12) 0.4350(7) 0.2226(13) 0.148(7) Uani 0.5 1 d . . P B 1
O8 O -0.2764(13) 0.388(2) 0.320(3) 0.123(9) Uani 0.5 1 d . . P B 1
C22 C -0.1382(12) 0.2501(12) 0.2635(11) 0.154(8) Uani 0.5 1 d DG . P B 1
C23 C -0.1736(12) 0.2537(11) 0.3216(11) 0.152(8) Uani 0.5 1 d DG . P . .
C24 C -0.2101(11) 0.2977(15) 0.3246(19) 0.166(10) Uani 0.5 1 d G . P B 1
H24A H -0.2338 0.3001 0.3635 0.199 Uiso 0.5 1 calc R U P B 1
C25 C -0.211(2) 0.3379(13) 0.270(3) 0.163(12) Uani 0.5 1 d DG . P B 1
C26 C -0.176(2) 0.3343(15) 0.211(3) 0.210(13) Uani 0.5 1 d G . P B 1
H26A H -0.1762 0.3612 0.1746 0.251 Uiso 0.5 1 calc R U P B 1
C27 C -0.1391(17) 0.2903(18) 0.2084(19) 0.257(15) Uani 0.5 1 d G . P B 1
H27A H -0.1154 0.2879 0.1696 0.308 Uiso 0.5 1 calc R U P B 1
C28 C -0.2413(12) 0.3948(13) 0.272(2) 0.132(8) Uani 0.5 1 d D . P B 1
O7' O -0.2715(12) 0.4042(8) 0.2061(13) 0.148(7) Uani 0.5 1 d . . P B 2
O8' O -0.3007(13) 0.377(2) 0.319(3) 0.123(9) Uani 0.5 1 d . . P B 2
C22' C -0.1540(11) 0.2507(13) 0.2253(11) 0.154(8) Uani 0.5 1 d DG . P B 2
C23' C -0.1917(13) 0.2474(11) 0.2808(11) 0.152(8) Uani 0.5 1 d DG . P B 2
C24' C -0.2295(11) 0.2892(15) 0.2906(17) 0.166(10) Uani 0.5 1 d G . P B 2
H24B H -0.2548 0.2870 0.3277 0.199 Uiso 0.5 1 calc R U P B 2
C25' C -0.230(2) 0.3344(13) 0.245(3) 0.163(12) Uani 0.5 1 d DG . P B 2
C26' C -0.192(2) 0.3377(14) 0.189(3) 0.210(13) Uani 0.5 1 d G . P B 2
H26B H -0.1919 0.3679 0.1588 0.251 Uiso 0.5 1 calc R U P B 2
C27' C -0.1541(17) 0.2958(18) 0.180(2) 0.257(15) Uani 0.5 1 d G . P B 2
H27B H -0.1288 0.2980 0.1425 0.308 Uiso 0.5 1 calc R U P B 2
C28' C -0.2735(12) 0.3783(15) 0.253(2) 0.132(8) Uani 0.5 1 d D . P B 2
O10 O 0.3177(6) 0.0216(8) 0.1808(9) 0.178(14) Uani 0.5 1 d D . P A -1
H10B H 0.3453 0.0069 0.2167 0.268 Uiso 0.5 1 d DR U P A -1
H10C H 0.3125 0.0009 0.1330 0.268 Uiso 0.5 1 d DR U P A -1
O9 O 0.2769(6) 0.0253(7) 0.3424(7) 0.156(9) Uani 0.5 1 d D U P A .
C35 C 0.327(2) 0.038(3) 0.365(3) 0.238(13) Uani 0.313(11) 1 d D U P A -1
H35A H 0.3567 0.0201 0.3441 0.286 Uiso 0.313(11) 1 calc R U P A -1
N3 N 0.346(2) 0.0770(19) 0.420(3) 0.256(19) Uani 0.313(11) 1 d D U P A -1
C36 C 0.321(2) 0.072(2) 0.494(3) 0.238(13) Uani 0.313(11) 1 d D U P A -1
H36A H 0.3368 0.1005 0.5290 0.358 Uiso 0.313(11) 1 calc R U P A -1
H36B H 0.2778 0.0740 0.4807 0.358 Uiso 0.313(11) 1 calc R U P A -1
H36C H 0.3337 0.0392 0.5187 0.358 Uiso 0.313(11) 1 calc R U P A -1
C37 C 0.394(2) 0.116(2) 0.427(3) 0.238(13) Uani 0.313(11) 1 d D U P A -1
H37A H 0.3944 0.1367 0.4734 0.358 Uiso 0.313(11) 1 calc R U P A -1
H37B H 0.4330 0.0984 0.4311 0.358 Uiso 0.313(11) 1 calc R U P A -1
H37C H 0.3876 0.1380 0.3807 0.358 Uiso 0.313(11) 1 calc R U P A -1
C35' C 0.328(3) 0.052(5) 0.347(7) 0.238(13) Uani 0.187(11) 1 d D U P A -2
H35B H 0.3190 0.0839 0.3681 0.286 Uiso 0.187(11) 1 calc R U P A -2
N3' N 0.392(3) 0.060(3) 0.339(5) 0.256(19) Uani 0.187(11) 1 d D U P A -2
C36' C 0.416(3) 0.109(3) 0.379(5) 0.238(13) Uani 0.187(11) 1 d D U P A -2
H36D H 0.4578 0.1142 0.3735 0.358 Uiso 0.187(11) 1 calc R U P A -2
H36E H 0.3921 0.1384 0.3564 0.358 Uiso 0.187(11) 1 calc R U P A -2
H36F H 0.4147 0.1065 0.4348 0.358 Uiso 0.187(11) 1 calc R U P A -2
C37' C 0.426(4) 0.055(3) 0.271(5) 0.238(13) Uani 0.187(11) 1 d D U P A -2
H37D H 0.4130 0.0238 0.2415 0.358 Uiso 0.187(11) 1 calc R U P A -2
H37E H 0.4180 0.0852 0.2371 0.358 Uiso 0.187(11) 1 calc R U P A -2
H37F H 0.4691 0.0529 0.2920 0.358 Uiso 0.187(11) 1 calc R U P A -2
N1 N 0.325(2) 0.037(3) 0.902(4) 0.26(2) Uani 0.207(10) 1 d D U P A -1
C29 C 0.2789(14) 0.006(3) 0.854(2) 0.126(11) Uani 0.207(10) 1 d D U P A -1
H29A H 0.2882 -0.0311 0.8645 0.152 Uiso 0.207(10) 1 calc R U P A -1
H29B H 0.2801 0.0122 0.7983 0.152 Uiso 0.207(10) 1 calc R U P A -1
C30 C 0.306(4) 0.092(3) 0.907(7) 0.33(4) Uani 0.207(10) 1 d D U P A -1
H30A H 0.3376 0.1114 0.9402 0.490 Uiso 0.207(10) 1 calc R U P A -1
H30B H 0.2967 0.1070 0.8553 0.490 Uiso 0.207(10) 1 calc R U P A -1
H30C H 0.2697 0.0928 0.9306 0.490 Uiso 0.207(10) 1 calc R U P A -1
C31 C 0.382(2) 0.034(4) 0.871(5) 0.31(4) Uani 0.207(10) 1 d D U P A -1
H31A H 0.4121 0.0553 0.9042 0.472 Uiso 0.207(10) 1 calc R U P A -1
H31B H 0.3951 -0.0016 0.8722 0.472 Uiso 0.207(10) 1 calc R U P A -1
H31C H 0.3747 0.0473 0.8180 0.472 Uiso 0.207(10) 1 calc R U P A -1
N1' N 0.2808(19) 0.1064(19) 0.847(3) 0.26(2) Uani 0.293(10) 1 d D U P A -2
C29' C 0.2705(15) 0.0467(14) 0.848(2) 0.126(11) Uani 0.293(10) 1 d D U P A -2
H29C H 0.3051 0.0326 0.8846 0.152 Uiso 0.293(10) 1 calc R U P A -2
H29D H 0.2746 0.0344 0.7955 0.152 Uiso 0.293(10) 1 calc R U P A -2
C30' C 0.266(3) 0.128(2) 0.917(4) 0.33(4) Uani 0.293(10) 1 d D U P A -2
H30D H 0.2722 0.1658 0.9175 0.490 Uiso 0.293(10) 1 calc R U P A -2
H30E H 0.2241 0.1211 0.9188 0.490 Uiso 0.293(10) 1 calc R U P A -2
H30F H 0.2915 0.1131 0.9631 0.490 Uiso 0.293(10) 1 calc R U P A -2
C31' C 0.351(2) 0.107(2) 0.861(4) 0.31(4) Uani 0.293(10) 1 d D U P A -2
H31D H 0.3639 0.0926 0.8151 0.472 Uiso 0.293(10) 1 calc R U P A -2
H31E H 0.3649 0.1426 0.8688 0.472 Uiso 0.293(10) 1 calc R U P A -2
H31F H 0.3669 0.0864 0.9067 0.472 Uiso 0.293(10) 1 calc R U P A -2
N2 N -0.157(3) 0.205(3) 0.489(3) 0.41(2) Uani 0.369(15) 1 d D U P B 1
C32 C -0.176(4) 0.220(3) 0.400(3) 0.36(2) Uani 0.369(15) 1 d D U P B 1
H32A H -0.2194 0.2208 0.3974 0.436 Uiso 0.369(15) 1 calc R U P B 1
H32B H -0.1690 0.1854 0.3786 0.436 Uiso 0.369(15) 1 calc R U P B 1
C33 C -0.146(3) 0.252(2) 0.536(3) 0.282(13) Uani 0.369(15) 1 d D U P B 1
H33A H -0.1818 0.2728 0.5288 0.423 Uiso 0.369(15) 1 calc R U P B 1
H33B H -0.1341 0.2418 0.5909 0.423 Uiso 0.369(15) 1 calc R U P B 1
H33C H -0.1133 0.2711 0.5202 0.423 Uiso 0.369(15) 1 calc R U P B 1
C34 C -0.104(3) 0.172(2) 0.498(3) 0.282(13) Uani 0.369(15) 1 d D U P B 1
H34A H -0.1131 0.1414 0.4654 0.423 Uiso 0.369(15) 1 calc R U P B 1
H34B H -0.0712 0.1912 0.4818 0.423 Uiso 0.369(15) 1 calc R U P B 1
H34C H -0.0920 0.1619 0.5525 0.423 Uiso 0.369(15) 1 calc R U P B 1
C32A C -0.221(4) 0.198(3) 0.312(5) 0.36(2) Uani 0.299(9) 1 d D U P B 2
H32C H -0.2193 0.1729 0.2696 0.436 Uiso 0.299(9) 1 calc R U P B 2
H32D H -0.1893 0.1870 0.3551 0.436 Uiso 0.299(9) 1 calc R U P B 2
N2A N -0.273(3) 0.180(3) 0.338(4) 0.41(2) Uani 0.299(9) 1 d D U P B 2
C34A C -0.273(3) 0.191(3) 0.421(3) 0.282(13) Uani 0.299(9) 1 d D U P B 2
H34D H -0.3095 0.1775 0.4344 0.423 Uiso 0.299(9) 1 calc R U P B 2
H34E H -0.2383 0.1734 0.4527 0.423 Uiso 0.299(9) 1 calc R U P B 2
H34F H -0.2698 0.2278 0.4303 0.423 Uiso 0.299(9) 1 calc R U P B 2
C33A C -0.303(3) 0.134(2) 0.309(3) 0.282(13) Uani 0.299(9) 1 d D U P B 2
H33D H -0.3374 0.1286 0.3347 0.423 Uiso 0.299(9) 1 calc R U P B 2
H33E H -0.3169 0.1369 0.2531 0.423 Uiso 0.299(9) 1 calc R U P B 2
H33F H -0.2756 0.1048 0.3208 0.423 Uiso 0.299(9) 1 calc R U P B 2
C32B C -0.186(6) 0.213(4) 0.384(4) 0.36(2) Uani 0.332(15) 1 d D U P B 3
H32E H -0.1733 0.1787 0.3688 0.436 Uiso 0.332(15) 1 calc R U P B 3
H32F H -0.2291 0.2118 0.3832 0.436 Uiso 0.332(15) 1 calc R U P B 3
C34B C -0.092(3) 0.241(3) 0.516(4) 0.282(13) Uani 0.332(15) 1 d D U P B 3
H34G H -0.0751 0.2657 0.4842 0.423 Uiso 0.332(15) 1 calc R U P B 3
H34H H -0.0962 0.2562 0.5652 0.423 Uiso 0.332(15) 1 calc R U P B 3
H34I H -0.0656 0.2105 0.5254 0.423 Uiso 0.332(15) 1 calc R U P B 3
N2B N -0.153(3) 0.224(3) 0.472(4) 0.41(2) Uani 0.332(15) 1 d D U P B 3
C33B C -0.177(3) 0.186(3) 0.521(4) 0.282(13) Uani 0.332(15) 1 d D U P B 3
H33G H -0.2161 0.1744 0.4938 0.423 Uiso 0.332(15) 1 calc R U P B 3
H33H H -0.1497 0.1562 0.5307 0.423 Uiso 0.332(15) 1 calc R U P B 3
H33I H -0.1803 0.2019 0.5705 0.423 Uiso 0.332(15) 1 calc R U P B 3

loop_
_atom_site_aniso_label
_atom_site_aniso_U_11
_atom_site_aniso_U_22
_atom_site_aniso_U_33
_atom_site_aniso_U_23
_atom_site_aniso_U_13
_atom_site_aniso_U_12
Zn1 0.0843(6) 0.1076(7) 0.0490(5) -0.0060(4) 0.0334(4) -0.0215(5)
Zn2 0.0548(6) 0.0796(7) 0.0458(6) 0.000 0.0276(5) 0.000
Zn3 0.0584(7) 0.1817(15) 0.0523(7) 0.000 0.0313(6) 0.000
O1 0.053(3) 0.094(4) 0.045(3) 0.000 0.026(3) 0.000
O2 0.134(5) 0.125(5) 0.051(3) -0.005(3) 0.043(4) -0.028(4)
C1 0.090(10) 0.148(14) 0.040(8) 0.04(3) 0.026(7) 0.05(3)
C2 0.089(10) 0.146(12) 0.046(6) -0.01(3) 0.039(7) -0.05(3)
C3 0.15(2) 0.22(3) 0.044(10) -0.025(12) 0.022(14) -0.12(2)
C4 0.14(2) 0.17(2) 0.064(13) 0.009(13) 0.029(14) -0.073(18)
C7 0.092(9) 0.147(13) 0.038(6) 0.02(3) 0.009(6) -0.01(4)
C6 0.065(12) 0.141(16) 0.053(9) 0.027(10) 0.014(9) 0.004(12)
C5 0.083(13) 0.100(13) 0.051(10) -0.004(9) 0.023(9) 0.037(11)
C8 0.077(8) 0.182(16) 0.058(7) 0.04(3) 0.031(7) 0.00(4)
C9 0.077(9) 0.17(3) 0.050(7) -0.003(9) 0.027(7) -0.021(10)
C10 0.093(10) 0.19(3) 0.048(7) -0.013(8) 0.034(7) -0.033(11)
C11 0.067(7) 0.099(17) 0.041(5) 0.002(10) 0.025(5) 0.003(12)
C12 0.064(6) 0.13(2) 0.044(5) -0.002(12) 0.032(5) 0.011(16)
C13 0.079(8) 0.14(3) 0.047(6) -0.002(10) 0.023(6) -0.018(12)
O3 0.069(3) 0.112(5) 0.052(3) -0.001(4) 0.033(3) -0.026(5)
O4 0.069(3) 0.112(5) 0.052(3) -0.001(4) 0.033(3) -0.026(5)
C14 0.075(6) 0.024(16) 0.045(5) 0.000(5) 0.017(5) -0.007(6)
O5 0.109(5) 0.129(5) 0.103(4) -0.037(4) 0.024(4) 0.022(4)
O6 0.079(3) 0.116(4) 0.114(4) -0.045(4) 0.029(3) 0.020(3)
C15 0.086(6) 0.095(6) 0.101(7) -0.015(5) 0.052(5) -0.007(5)
C16 0.113(7) 0.107(9) 0.117(8) -0.019(7) 0.049(6) 0.035(6)
C17 0.13(2) 0.188(18) 0.174(12) -0.046(11) 0.028(15) 0.10(2)
C18 0.08(2) 0.27(3) 0.214(18) -0.126(17) -0.01(2) 0.06(2)
C19 0.117(13) 0.197(14) 0.19(2) -0.094(13) 0.032(14) 0.040(11)
C20 0.130(13) 0.24(2) 0.18(3) -0.08(2) 0.052(15) 0.072(15)
C21 0.072(15) 0.132(19) 0.19(2) -0.050(16) 0.057(10) 0.014(11)
C16' 0.113(7) 0.107(9) 0.117(8) -0.019(7) 0.049(6) 0.035(6)
C17' 0.13(2) 0.188(18) 0.174(12) -0.046(11) 0.028(15) 0.10(2)
C18' 0.08(2) 0.27(3) 0.214(18) -0.126(17) -0.01(2) 0.06(2)
C19' 0.117(13) 0.197(14) 0.19(2) -0.094(13) 0.032(14) 0.040(11)
C20' 0.130(13) 0.24(2) 0.18(3) -0.08(2) 0.052(15) 0.072(15)
C21' 0.072(15) 0.132(19) 0.19(2) -0.050(16) 0.057(10) 0.014(11)
O7 0.23(2) 0.123(15) 0.116(10) -0.013(10) 0.084(13) 0.043(13)
O8 0.10(2) 0.16(2) 0.126(6) -0.001(11) 0.06(2) 0.06(2)
C22 0.127(16) 0.226(17) 0.094(18) -0.058(18) -0.015(14) 0.108(14)
C23 0.17(2) 0.174(15) 0.105(17) -0.040(15) 0.009(16) 0.079(14)
C24 0.136(19) 0.176(19) 0.18(3) -0.096(18) 0.024(19) 0.039(17)
C25 0.16(3) 0.205(15) 0.14(3) -0.011(14) 0.05(2) 0.104(16)
C26 0.25(3) 0.265(18) 0.12(3) 0.008(13) 0.06(2) 0.179(18)
C27 0.31(3) 0.31(3) 0.18(3) 0.00(2) 0.11(2) 0.19(2)
C28 0.11(2) 0.17(2) 0.124(19) -0.067(14) 0.04(2) 0.037(19)
O7' 0.23(2) 0.123(15) 0.116(10) -0.013(10) 0.084(13) 0.043(13)
O8' 0.10(2) 0.16(2) 0.126(6) -0.001(11) 0.06(2) 0.06(2)
C22' 0.127(16) 0.226(17) 0.094(18) -0.058(18) -0.015(14) 0.108(14)
C23' 0.17(2) 0.174(15) 0.105(17) -0.040(15) 0.009(16) 0.079(14)
C24' 0.136(19) 0.176(19) 0.18(3) -0.096(18) 0.024(19) 0.039(17)
C25' 0.16(3) 0.205(15) 0.14(3) -0.011(14) 0.05(2) 0.104(16)
C26' 0.25(3) 0.265(18) 0.12(3) 0.008(13) 0.06(2) 0.179(18)
C27' 0.31(3) 0.31(3) 0.18(3) 0.00(2) 0.11(2) 0.19(2)
C28' 0.11(2) 0.17(2) 0.124(19) -0.067(14) 0.04(2) 0.037(19)
O10 0.098(8) 0.31(4) 0.144(10) -0.023(13) 0.056(8) -0.002(11)
O9 0.084(7) 0.29(3) 0.089(7) 0.038(9) 0.000(6) -0.040(10)
C35 0.21(2) 0.31(2) 0.20(2) -0.025(19) 0.045(17) 0.032(19)
N3 0.23(3) 0.26(3) 0.25(3) -0.06(3) -0.01(2) -0.02(3)
C36 0.21(2) 0.31(2) 0.20(2) -0.025(19) 0.045(17) 0.032(19)
C37 0.21(2) 0.31(2) 0.20(2) -0.025(19) 0.045(17) 0.032(19)
C35' 0.21(2) 0.31(2) 0.20(2) -0.025(19) 0.045(17) 0.032(19)
N3' 0.23(3) 0.26(3) 0.25(3) -0.06(3) -0.01(2) -0.02(3)
C36' 0.21(2) 0.31(2) 0.20(2) -0.025(19) 0.045(17) 0.032(19)
C37' 0.21(2) 0.31(2) 0.20(2) -0.025(19) 0.045(17) 0.032(19)
N1 0.18(3) 0.35(4) 0.28(3) -0.03(3) 0.12(2) -0.11(2)
C29 0.127(16) 0.17(3) 0.106(13) 0.02(2) 0.076(13) 0.01(2)
C30 0.39(6) 0.25(5) 0.38(6) -0.11(5) 0.18(5) 0.06(4)
C31 0.25(5) 0.40(7) 0.33(5) 0.02(5) 0.17(4) -0.07(5)
N1' 0.18(3) 0.35(4) 0.28(3) -0.03(3) 0.12(2) -0.11(2)
C29' 0.127(16) 0.17(3) 0.106(13) 0.02(2) 0.076(13) 0.01(2)
C30' 0.39(6) 0.25(5) 0.38(6) -0.11(5) 0.18(5) 0.06(4)
C31' 0.25(5) 0.40(7) 0.33(5) 0.02(5) 0.17(4) -0.07(5)
N2 0.46(3) 0.41(3) 0.37(3) -0.04(2) 0.14(3) 0.04(3)
C32 0.36(3) 0.34(3) 0.39(3) 0.03(3) 0.07(3) 0.03(2)
C33 0.27(3) 0.34(3) 0.25(2) 0.06(2) 0.06(2) -0.06(2)
C34 0.27(3) 0.34(3) 0.25(2) 0.06(2) 0.06(2) -0.06(2)
C32A 0.36(3) 0.34(3) 0.39(3) 0.03(3) 0.07(3) 0.03(2)
N2A 0.46(3) 0.41(3) 0.37(3) -0.04(2) 0.14(3) 0.04(3)
C34A 0.27(3) 0.34(3) 0.25(2) 0.06(2) 0.06(2) -0.06(2)
C33A 0.27(3) 0.34(3) 0.25(2) 0.06(2) 0.06(2) -0.06(2)
C32B 0.36(3) 0.34(3) 0.39(3) 0.03(3) 0.07(3) 0.03(2)
C34B 0.27(3) 0.34(3) 0.25(2) 0.06(2) 0.06(2) -0.06(2)
N2B 0.46(3) 0.41(3) 0.37(3) -0.04(2) 0.14(3) 0.04(3)
C33B 0.27(3) 0.34(3) 0.25(2) 0.06(2) 0.06(2) -0.06(2)

loop_
_atom_type_symbol
_atom_type_description
_atom_type_scat_dispersion_real
_atom_type_scat_dispersion_imag
_atom_type_scat_source
C C 0.0033 0.0016 'International Tables Vol C Tables 4.2.6.8 and 6.1.1.4'
O O 0.0106 0.0060 'International Tables Vol C Tables 4.2.6.8 and 6.1.1.4'
Zn Zn 0.2839 1.4301 'International Tables Vol C Tables 4.2.6.8 and 6.1.1.4'
H H 0.0000 0.0000 'International Tables Vol C Tables 4.2.6.8 and 6.1.1.4'
N N 0.0061 0.0033 'International Tables Vol C Tables 4.2.6.8 and 6.1.1.4'

loop_
_geom_angle_atom_site_label_1
_geom_angle_atom_site_label_2
_geom_angle_atom_site_label_3
_geom_angle
_geom_angle_site_symmetry_1
_geom_angle_site_symmetry_3
_geom_angle_publ_flag
O8' Zn1 O1 125.7(15) 8 . ?
O1 Zn1 O2 114.0(2) . . ?
O1 Zn1 O8 114.3(15) . 8 ?
O2 Zn1 O8 108.7(17) . 8 ?
O8' Zn1 O5 97.0(12) 8 . ?
O1 Zn1 O5 106.0(2) . . ?
O2 Zn1 O5 98.1(3) . . ?
O8 Zn1 O5 114.7(14) 8 . ?
O8' Zn1 Zn1 149.6(11) 8 6 ?
O1 Zn1 Zn1 36.42(12) . 6 ?
O2 Zn1 Zn1 77.64(18) . 6 ?
O8 Zn1 Zn1 131.9(13) 8 6 ?
O5 Zn1 Zn1 111.2(2) . 6 ?
O8' Zn1 Zn2 121.7(18) 8 . ?
O1 Zn1 Zn2 35.06(16) . . ?
O2 Zn1 Zn2 127.76(19) . . ?
O8 Zn1 Zn2 122.2(17) 8 . ?
O5 Zn1 Zn2 72.13(18) . . ?
Zn1 Zn1 Zn2 60.622(19) 6 . ?
O1 Zn2 O6 113.00(18) . . ?
O1 Zn2 O6 113.00(18) . 6 ?
O6 Zn2 O6 102.9(3) . 6 ?
O1 Zn2 Zn1 34.96(8) . 6 ?
O6 Zn2 Zn1 124.07(18) . 6 ?
O6 Zn2 Zn1 78.04(17) 6 6 ?
O1 Zn2 Zn1 34.96(8) . . ?
O6 Zn2 Zn1 78.04(17) . . ?
O6 Zn2 Zn1 124.07(18) 6 . ?
Zn1 Zn2 Zn1 58.76(4) 6 . ?
O7 Zn3 O7 145.7(17) 8 3_545 ?
O7 Zn3 O1 104.2(8) 8 . ?
O7 Zn3 O1 104.2(8) 3_545 . ?
O7 Zn3 O10 60.2(10) 8 . ?
O7 Zn3 O10 89.6(10) 3_545 . ?
O1 Zn3 O10 164.0(5) . . ?
O7 Zn3 O9 67.0(8) 8 . ?
O7 Zn3 O9 98.6(9) 3_545 . ?
O1 Zn3 O9 81.7(4) . . ?
O10 Zn3 O9 88.3(5) . . ?
O7 Zn3 O9 98.6(9) 8 6 ?
O7 Zn3 O9 67.0(8) 3_545 6 ?
O1 Zn3 O9 81.7(4) . 6 ?
O10 Zn3 O9 96.6(5) . 6 ?
O9 Zn3 O9 32.9(8) . 6 ?
O1 Zn3 O7' 89.6(6) . 3_545 ?
O9 Zn3 O7' 111.1(7) . 3_545 ?
O9 Zn3 O7' 78.3(7) 6 3_545 ?
O1 Zn3 O7' 89.6(6) . 8 ?
O9 Zn3 O7' 78.3(7) . 8 ?
O9 Zn3 O7' 111.1(7) 6 8 ?
O7' Zn3 O7' 170.4(12) 3_545 8 ?
Zn1 O1 Zn1 107.2(2) 6 . ?
Zn1 O1 Zn2 109.98(19) 6 . ?
Zn1 O1 Zn2 109.98(19) . . ?
Zn1 O1 Zn3 108.85(19) 6 . ?
Zn1 O1 Zn3 108.85(19) . . ?
Zn2 O1 Zn3 111.9(2) . . ?
C1 O2 Zn1 129.4(19) . . ?
O2 C1 C2 119(5) . . ?
C3 C2 C5 120.0 . . ?
C3 C2 C1 119(3) . . ?
C5 C2 C1 121(3) . . ?
C4 C3 C2 120.0 . . ?
C4 C3 H3A 120.0 . . ?
C2 C3 H3A 120.0 . . ?
C7 C4 C3 120.0 . . ?
C7 C4 H4A 120.0 . . ?
C3 C4 H4A 120.0 . . ?
C4 C7 C6 120.0 . . ?
C4 C7 C8 115.6(19) . . ?
C6 C7 C8 124.4(19) . . ?
C5 C6 C7 120.0 . . ?
C5 C6 H6A 120.0 . . ?
C7 C6 H6A 120.0 . . ?
C6 C5 C2 120.0 . . ?
C6 C5 H5A 120.0 . . ?
C2 C5 H5A 120.0 . . ?
C9 C8 C13 120.0 . . ?
C9 C8 C7 123.8(7) . . ?
C13 C8 C7 116.2(7) . . ?
C9 C9 C8 74.5 6 . ?
C9 C9 C10 92.5 6 . ?
C8 C9 C10 120.0 . . ?
C9 C9 C29 80(3) 6 . ?
C8 C9 C29 119.7(18) . . ?
C10 C9 C29 114.6(16) . . ?
C9 C9 C29' 118(2) 6 . ?
C11 C10 C9 120.0 . . ?
C11 C10 H10A 120.0 . . ?
C9 C10 H10A 120.0 . . ?
C10 C11 C12 120.0 . . ?
C10 C11 C14 119.3(8) . . ?
C12 C11 C14 120.7(8) . . ?
C13 C12 C11 120.0 . . ?
C13 C12 H12A 120.0 . . ?
C11 C12 H12A 120.0 . . ?
C12 C13 C8 120.0 . . ?
C12 C13 H13A 120.0 . . ?
C8 C13 H13A 120.0 . . ?
O3 C14 O4 125.7(9) . . ?
O3 C14 C11 118.8(11) . . ?
O4 C14 C11 115.1(10) . . ?
C15 O5 Zn1 132.2(5) . . ?
C15 O6 Zn2 125.7(6) . . ?
O5 C15 O6 126.4(8) . . ?
O5 C15 C16 115.4(18) . . ?
O6 C15 C16 118.1(18) . . ?
O5 C15 C16' 116.6(16) . . ?
O6 C15 C16' 116.9(16) . . ?
C17 C16 C21 120.0 . . ?
C17 C16 C15 114(2) . . ?
C21 C16 C15 126(2) . . ?
C18 C17 C16 120.0 . . ?
C18 C17 H17A 120.0 . . ?
C16 C17 H17A 120.0 . . ?
C19 C18 C17 120.0 . . ?
C19 C18 H18A 120.0 . . ?
C17 C18 H18A 120.0 . . ?
C18 C19 C20 120.0 . . ?
C18 C19 C22 119.0(19) . . ?
C20 C19 C22 121.0(19) . . ?
C21 C20 C19 120.0 . . ?
C21 C20 H20A 120.0 . . ?
C19 C20 H20A 120.0 . . ?
C20 C21 C16 120.0 . . ?
C20 C21 H21A 120.0 . . ?
C16 C21 H21A 120.0 . . ?
C17' C16' C21' 120.0 . . ?
C17' C16' C15 119(2) . . ?
C21' C16' C15 120(2) . . ?
C16' C17' C18' 120.0 . . ?
C16' C17' H17B 120.0 . . ?
C18' C17' H17B 120.0 . . ?
C19' C18' C17' 120.0 . . ?
C19' C18' H18B 120.0 . . ?
C17' C18' H18B 120.0 . . ?
C18' C19' C20' 120.0 . . ?
C18' C19' C22' 121.4(19) . . ?
C20' C19' C22' 117.6(19) . . ?
C19' C20' C21' 120.0 . . ?
C19' C20' H20B 120.0 . . ?
C21' C20' H20B 120.0 . . ?
C20' C21' C16' 120.0 . . ?
C20' C21' H21B 120.0 . . ?
C16' C21' H21B 120.0 . . ?
C28 O7 Zn3 137.9(19) . 3_455 ?
C28 O8 Zn1 121(4) . 8_455 ?
C23 C22 C27 120.0 . . ?
C23 C22 C19 126(3) . . ?
C27 C22 C19 114(3) . . ?
C24 C23 C22 120.0 . . ?
C24 C23 C32 107(4) . . ?
C22 C23 C32 133(4) . . ?
C23 C24 C25 120.0 . . ?
C23 C24 H24A 120.0 . . ?
C25 C24 H24A 120.0 . . ?
C24 C25 C26 120.0 . . ?
C24 C25 C28 127(4) . . ?
C26 C25 C28 112(4) . . ?
C27 C26 C25 120.0 . . ?
C27 C26 H26A 120.0 . . ?
C25 C26 H26A 120.0 . . ?
C26 C27 C22 120.0 . . ?
C26 C27 H27A 120.0 . . ?
C22 C27 H27A 120.0 . . ?
O8 C28 O7 126(3) . . ?
O8 C28 C25 102(4) . . ?
O7 C28 C25 130(3) . . ?
C28' O7' Zn3 125(2) . 3_455 ?
C28' O8' Zn1 111(4) . 8_455 ?
C23' C22' C27' 120.0 . . ?
C23' C22' C19' 111(2) . . ?
C27' C22' C19' 128(2) . . ?
C22' C23' C24' 120.0 . . ?
C22' C23' C32A 129(3) . . ?
C24' C23' C32A 106(4) . . ?
C25' C24' C23' 120.0 . . ?
C25' C24' H24B 120.0 . . ?
C23' C24' H24B 120.0 . . ?
C26' C25' C24' 120.0 . . ?
C26' C25' C28' 121(4) . . ?
C24' C25' C28' 119(4) . . ?
C25' C26' C27' 120.0 . . ?
C25' C26' H26B 120.0 . . ?
C27' C26' H26B 120.0 . . ?
C26' C27' C22' 120.0 . . ?
C26' C27' H27B 120.0 . . ?
C22' C27' H27B 120.0 . . ?
O7' C28' O8' 137(4) . . ?
O7' C28' C25' 105(3) . . ?
O8' C28' C25' 117(4) . . ?
Zn3 O10 H10B 103.0 . . ?
Zn3 O10 H10C 97.7 . . ?
H10B O10 H10C 108.7 . . ?
C35 O9 O9 106(4) . 6 ?
O9 O9 C35' 121(6) 6 . ?
C35 O9 Zn3 127(3) . . ?
O9 O9 Zn3 73.6(4) 6 . ?
C35' O9 Zn3 114(5) . . ?
O9 C35 N3 126(5) . . ?
O9 C35 H35A 117.0 . . ?
N3 C35 H35A 117.0 . . ?
C35 N3 C37 133(5) . . ?
C35 N3 C36 114(3) . . ?
C37 N3 C36 112(3) . . ?
N3 C36 H36A 109.5 . . ?
N3 C36 H36B 109.5 . . ?
H36A C36 H36B 109.5 . . ?
N3 C36 H36C 109.5 . . ?
H36A C36 H36C 109.5 . . ?
H36B C36 H36C 109.5 . . ?
N3 C37 H37A 109.5 . . ?
N3 C37 H37B 109.5 . . ?
H37A C37 H37B 109.5 . . ?
N3 C37 H37C 109.5 . . ?
H37A C37 H37C 109.5 . . ?
H37B C37 H37C 109.5 . . ?
O9 C35' N3' 156(9) . . ?
O9 C35' H35B 102.1 . . ?
N3' C35' H35B 102.1 . . ?
C36' N3' C35' 110(4) . . ?
C36' N3' C37' 105(3) . . ?
C35' N3' C37' 135(8) . . ?
N3' C36' H36D 109.5 . . ?
N3' C36' H36E 109.5 . . ?
H36D C36' H36E 109.5 . . ?
N3' C36' H36F 109.5 . . ?
H36D C36' H36F 109.5 . . ?
H36E C36' H36F 109.5 . . ?
N3' C37' H37D 109.5 . . ?
N3' C37' H37E 109.5 . . ?
H37D C37' H37E 109.5 . . ?
N3' C37' H37F 109.5 . . ?
H37D C37' H37F 109.5 . . ?
H37E C37' H37F 109.5 . . ?
C29 N1 C31 110(4) . . ?
C29 N1 C30 112(4) . . ?
C31 N1 C30 111(4) . . ?
N1 C29 C9 114(4) . . ?
N1 C29 H29A 108.7 . . ?
C9 C29 H29A 108.7 . . ?
N1 C29 H29B 108.7 . . ?
C9 C29 H29B 108.7 . . ?
H29A C29 H29B 107.6 . . ?
N1 C30 H30A 109.5 . . ?
N1 C30 H30B 109.5 . . ?
H30A C30 H30B 109.5 . . ?
N1 C30 H30C 109.5 . . ?
H30A C30 H30C 109.5 . . ?
H30B C30 H30C 109.5 . . ?
N1 C31 H31A 109.5 . . ?
N1 C31 H31B 109.5 . . ?
H31A C31 H31B 109.5 . . ?
N1 C31 H31C 109.5 . . ?
H31A C31 H31C 109.5 . . ?
H31B C31 H31C 109.5 . . ?
C30' N1' C29' 109(3) . . ?
C30' N1' C31' 105(3) . . ?
C29' N1' C31' 99(3) . . ?
N1' C29' C9 127(3) . . ?
N1' C29' H29C 105.7 . . ?
C9 C29' H29C 105.7 . . ?
N1' C29' H29D 105.7 . . ?
C9 C29' H29D 105.7 . . ?
H29C C29' H29D 106.1 . . ?
N1' C30' H30D 109.5 . . ?
N1' C30' H30E 109.5 . . ?
H30D C30' H30E 109.5 . . ?
N1' C30' H30F 109.5 . . ?
H30D C30' H30F 109.5 . . ?
H30E C30' H30F 109.5 . . ?
N1' C31' H31D 109.5 . . ?
N1' C31' H31E 109.5 . . ?
H31D C31' H31E 109.5 . . ?
N1' C31' H31F 109.5 . . ?
H31D C31' H31F 109.5 . . ?
H31E C31' H31F 109.5 . . ?
C33 N2 C34 111(4) . . ?
C33 N2 C32 111(4) . . ?
C34 N2 C32 108(4) . . ?
N2 C32 C23 155(5) . . ?
N2 C32 H32A 97.6 . . ?
C23 C32 H32A 97.6 . . ?
N2 C32 H32B 97.6 . . ?
C23 C32 H32B 97.6 . . ?
H32A C32 H32B 103.6 . . ?
N2 C33 H33A 109.5 . . ?
N2 C33 H33B 109.5 . . ?
H33A C33 H33B 109.5 . . ?
N2 C33 H33C 109.5 . . ?
H33A C33 H33C 109.5 . . ?
H33B C33 H33C 109.5 . . ?
N2 C34 H34A 109.5 . . ?
N2 C34 H34B 109.5 . . ?
H34A C34 H34B 109.5 . . ?
N2 C34 H34C 109.5 . . ?
H34A C34 H34C 109.5 . . ?
H34B C34 H34C 109.5 . . ?
N2A C32A C23' 143(8) . . ?
N2A C32A H32C 101.1 . . ?
C23' C32A H32C 101.1 . . ?
N2A C32A H32D 101.1 . . ?
C23' C32A H32D 101.1 . . ?
H32C C32A H32D 104.5 . . ?
C32A N2A C33A 122(4) . . ?
C32A N2A C34A 115(4) . . ?
C33A N2A C34A 114(4) . . ?
N2A C34A H34D 109.5 . . ?
N2A C34A H34E 109.5 . . ?
H34D C34A H34E 109.5 . . ?
N2A C34A H34F 109.5 . . ?
H34D C34A H34F 109.5 . . ?
H34E C34A H34F 109.5 . . ?
N2A C33A H33D 109.5 . . ?
N2A C33A H33E 109.5 . . ?
H33D C33A H33E 109.5 . . ?
N2A C33A H33F 109.5 . . ?
H33D C33A H33F 109.5 . . ?
H33E C33A H33F 109.5 . . ?
C23 C32B N2B 116(5) . . ?
C23 C32B H32E 108.3 . . ?
N2B C32B H32E 108.3 . . ?
C23 C32B H32F 108.3 . . ?
N2B C32B H32F 108.3 . . ?
H32E C32B H32F 107.4 . . ?
N2B C34B H34G 109.5 . . ?
N2B C34B H34H 109.5 . . ?
H34G C34B H34H 109.5 . . ?
N2B C34B H34I 109.5 . . ?
H34G C34B H34I 109.5 . . ?
H34H C34B H34I 109.5 . . ?
C33B N2B C34B 108(4) . . ?
C33B N2B C32B 106(5) . . ?
C34B N2B C32B 139(8) . . ?
N2B C33B H33G 109.5 . . ?
N2B C33B H33H 109.5 . . ?
H33G C33B H33H 109.5 . . ?
N2B C33B H33I 109.5 . . ?
H33G C33B H33I 109.5 . . ?
H33H C33B H33I 109.5 . . ?

loop_
_geom_bond_atom_site_label_1
_geom_bond_atom_site_label_2
_geom_bond_distance
_geom_bond_site_symmetry_2
_geom_bond_publ_flag
Zn1 O8' 1.83(5) 8 ?
Zn1 O1 1.918(3) . ?
Zn1 O2 1.942(5) . ?
Zn1 O8 1.96(4) 8 ?
Zn1 O5 1.978(7) . ?
Zn1 Zn1 3.0864(18) 6 ?
Zn1 Zn2 3.1458(12) . ?
Zn2 O1 1.923(6) . ?
Zn2 O6 1.960(5) . ?
Zn2 O6 1.960(5) 6 ?
Zn2 Zn1 3.1458(12) 6 ?
Zn3 O7 1.730(19) 8 ?
Zn3 O7 1.730(19) 3_545 ?
Zn3 O1 1.988(5) . ?
Zn3 O10 2.144(13) . ?
Zn3 O9 2.274(13) . ?
Zn3 O9 2.274(13) 6 ?
Zn3 O7' 2.44(2) 3_545 ?
Zn3 O7' 2.44(2) 8 ?
O1 Zn1 1.918(3) 6 ?
O2 C1 1.26(6) . ?
C1 C2 1.490(11) . ?
C2 C3 1.3900 . ?
C2 C5 1.3900 . ?
C3 C4 1.3900 . ?
C3 H3A 0.9300 . ?
C4 C7 1.3900 . ?
C4 H4A 0.9300 . ?
C7 C6 1.3900 . ?
C7 C8 1.500(8) . ?
C6 C5 1.3900 . ?
C6 H6A 0.9300 . ?
C5 H5A 0.9300 . ?
C8 C9 1.3900 . ?
C8 C13 1.3900 . ?
C9 C9 0.87(4) 6 ?
C9 C10 1.3900 . ?
C9 C29 1.59(3) . ?
C9 C29' 1.61(3) . ?
C10 C11 1.3900 . ?
C10 H10A 0.9300 . ?
C11 C12 1.3900 . ?
C11 C14 1.500(11) . ?
C12 C13 1.3900 . ?
C12 H12A 0.9300 . ?
C13 H13A 0.9300 . ?
O3 C14 1.221(16) . ?
O4 C14 1.253(13) . ?
O5 C15 1.223(10) . ?
O6 C15 1.229(9) . ?
C15 C16 1.449(18) . ?
C15 C16' 1.564(19) . ?
C16 C17 1.3900 . ?
C16 C21 1.3900 . ?
C17 C18 1.3900 . ?
C17 H17A 0.9300 . ?
C18 C19 1.3900 . ?
C18 H18A 0.9300 . ?
C19 C20 1.3900 . ?
C19 C22 1.48(2) . ?
C20 C21 1.3900 . ?
C20 H20A 0.9300 . ?
C21 H21A 0.9300 . ?
C16' C17' 1.3900 . ?
C16' C21' 1.3900 . ?
C17' C18' 1.3900 . ?
C17' H17B 0.9300 . ?
C18' C19' 1.3900 . ?
C18' H18B 0.9300 . ?
C19' C20' 1.3900 . ?
C19' C22' 1.55(2) . ?
C20' C21' 1.3900 . ?
C20' H20B 0.9300 . ?
C21' H21B 0.9300 . ?
O7 C28 1.32(5) . ?
O7 Zn3 1.730(19) 3_455 ?
O8 C28 1.25(6) . ?
O8 Zn1 1.96(4) 8_455 ?
C22 C23 1.3900 . ?
C22 C27 1.3900 . ?
C23 C24 1.3900 . ?
C23 C32B 1.55(4) . ?
C23 C32 1.61(4) . ?
C24 C25 1.3900 . ?
C24 H24A 0.9300 . ?
C25 C26 1.3900 . ?
C25 C28 1.60(3) . ?
C26 C27 1.3900 . ?
C26 H26A 0.9300 . ?
C27 H27A 0.9300 . ?
O7' C28' 1.05(5) . ?
O7' Zn3 2.44(2) 3_455 ?
O8' C28' 1.37(7) . ?
O8' Zn1 1.83(5) 8_455 ?
C22' C23' 1.3900 . ?
C22' C27' 1.3900 . ?
C23' C24' 1.3900 . ?
C23' C32A 1.56(3) . ?
C24' C25' 1.3900 . ?
C24' H24B 0.9300 . ?
C25' C26' 1.3900 . ?
C25' C28' 1.51(3) . ?
C26' C27' 1.3900 . ?
C26' H26B 0.9300 . ?
C27' H27B 0.9300 . ?
O10 H10B 0.8689 . ?
O10 H10C 0.9628 . ?
O9 C35 1.16(3) . ?
O9 O9 1.29(3) 6 ?
O9 C35' 1.33(4) . ?
C35 N3 1.38(3) . ?
C35 H35A 0.9300 . ?
N3 C37 1.44(3) . ?
N3 C36 1.49(3) . ?
C36 H36A 0.9600 . ?
C36 H36B 0.9600 . ?
C36 H36C 0.9600 . ?
C37 H37A 0.9600 . ?
C37 H37B 0.9600 . ?
C37 H37C 0.9600 . ?
C35' N3' 1.48(4) . ?
C35' H35B 0.9300 . ?
N3' C36' 1.47(4) . ?
N3' C37' 1.50(4) . ?
C36' H36D 0.9600 . ?
C36' H36E 0.9600 . ?
C36' H36F 0.9600 . ?
C37' H37D 0.9600 . ?
C37' H37E 0.9600 . ?
C37' H37F 0.9600 . ?
N1 C29 1.43(4) . ?
N1 C31 1.46(4) . ?
N1 C30 1.47(4) . ?
C29 H29A 0.9700 . ?
C29 H29B 0.9700 . ?
C30 H30A 0.9600 . ?
C30 H30B 0.9600 . ?
C30 H30C 0.9600 . ?
C31 H31A 0.9600 . ?
C31 H31B 0.9600 . ?
C31 H31C 0.9600 . ?
N1' C30' 1.43(4) . ?
N1' C29' 1.53(4) . ?
N1' C31' 1.53(4) . ?
C29' H29C 0.9700 . ?
C29' H29D 0.9700 . ?
C30' H30D 0.9600 . ?
C30' H30E 0.9600 . ?
C30' H30F 0.9600 . ?
C31' H31D 0.9600 . ?
C31' H31E 0.9600 . ?
C31' H31F 0.9600 . ?
N2 C33 1.42(4) . ?
N2 C34 1.45(4) . ?
N2 C32 1.54(4) . ?
C32 H32A 0.9700 . ?
C32 H32B 0.9700 . ?
C33 H33A 0.9600 . ?
C33 H33B 0.9600 . ?
C33 H33C 0.9600 . ?
C34 H34A 0.9600 . ?
C34 H34B 0.9600 . ?
C34 H34C 0.9600 . ?
C32A N2A 1.40(4) . ?
C32A H32C 0.9700 . ?
C32A H32D 0.9700 . ?
N2A C33A 1.40(4) . ?
N2A C34A 1.43(4) . ?
C34A H34D 0.9600 . ?
C34A H34E 0.9600 . ?
C34A H34F 0.9600 . ?
C33A H33D 0.9600 . ?
C33A H33E 0.9600 . ?
C33A H33F 0.9600 . ?
C32B N2B 1.57(4) . ?
C32B H32E 0.9700 . ?
C32B H32F 0.9700 . ?
C34B N2B 1.48(4) . ?
C34B H34G 0.9600 . ?
C34B H34H 0.9600 . ?
C34B H34I 0.9600 . ?
N2B C33B 1.44(4) . ?
C33B H33G 0.9600 . ?
C33B H33H 0.9600 . ?
C33B H33I 0.9600 . ?

loop_
_geom_torsion_atom_site_label_1
_geom_torsion_atom_site_label_2
_geom_torsion_atom_site_label_3
_geom_torsion_atom_site_label_4
_geom_torsion
_geom_torsion_site_symmetry_1
_geom_torsion_site_symmetry_2
_geom_torsion_site_symmetry_3
_geom_torsion_site_symmetry_4
_geom_torsion_publ_flag
Zn1 O2 C1 C2 -176.1(7) . . . . ?
O2 C1 C2 C3 -17.8(16) . . . . ?
O2 C1 C2 C5 160.0(17) . . . . ?
C5 C2 C3 C4 0.0 . . . . ?
C1 C2 C3 C4 177.8(12) . . . . ?
C2 C3 C4 C7 0.0 . . . . ?
C3 C4 C7 C6 0.0 . . . . ?
C3 C4 C7 C8 -178.5(10) . . . . ?
C4 C7 C6 C5 0.0 . . . . ?
C8 C7 C6 C5 178.3(12) . . . . ?
C7 C6 C5 C2 0.0 . . . . ?
C3 C2 C5 C6 0.0 . . . . ?
C1 C2 C5 C6 -177.8(13) . . . . ?
C4 C7 C8 C9 -58(2) . . . . ?
C6 C7 C8 C9 123.9(15) . . . . ?
C4 C7 C8 C13 123.1(13) . . . . ?
C6 C7 C8 C13 -55.2(18) . . . . ?
C13 C8 C9 C9 83.9 . . . 6 ?
C7 C8 C9 C9 -95(2) . . . 6 ?
C13 C8 C9 C10 0.0 . . . . ?
C7 C8 C9 C10 -179(2) . . . . ?
C13 C8 C9 C29 152(3) . . . . ?
C7 C8 C9 C29 -27(4) . . . . ?
C13 C8 C9 C29' -163(2) . . . . ?
C7 C8 C9 C29' 18(3) . . . . ?
C9 C9 C10 C11 -73.6 6 . . . ?
C8 C9 C10 C11 0.0 . . . . ?
C29 C9 C10 C11 -153(3) . . . . ?
C29' C9 C10 C11 164(2) . . . . ?
C9 C10 C11 C12 0.0 . . . . ?
C9 C10 C11 C14 179(2) . . . . ?
C10 C11 C12 C13 0.0 . . . . ?
C14 C11 C12 C13 -179(2) . . . . ?
C11 C12 C13 C8 0.0 . . . . ?
C9 C8 C13 C12 0.0 . . . . ?
C7 C8 C13 C12 179(2) . . . . ?
C10 C11 C14 O3 179(4) . . . . ?
C12 C11 C14 O3 -2(4) . . . . ?
C10 C11 C14 O4 -8(3) . . . . ?
C12 C11 C14 O4 171.4(15) . . . . ?
Zn1 O5 C15 O6 20.5(14) . . . . ?
Zn1 O5 C15 C16 -161.8(14) . . . . ?
Zn1 O5 C15 C16' -155.1(14) . . . . ?
Zn2 O6 C15 O5 6.7(13) . . . . ?
Zn2 O6 C15 C16 -170.9(15) . . . . ?
Zn2 O6 C15 C16' -177.6(13) . . . . ?
O5 C15 C16 C17 11.4(18) . . . . ?
O6 C15 C16 C17 -170.7(13) . . . . ?
C16' C15 C16 C17 -91(27) . . . . ?
O5 C15 C16 C21 -172.2(17) . . . . ?
O6 C15 C16 C21 6(3) . . . . ?
C16' C15 C16 C21 86(28) . . . . ?
C21 C16 C17 C18 0.0 . . . . ?
C15 C16 C17 C18 177(3) . . . . ?
C16 C17 C18 C19 0.0 . . . . ?
C17 C18 C19 C20 0.0 . . . . ?
C17 C18 C19 C22 179(3) . . . . ?
C18 C19 C20 C21 0.0 . . . . ?
C22 C19 C20 C21 -179(3) . . . . ?
C19 C20 C21 C16 0.0 . . . . ?
C17 C16 C21 C20 0.0 . . . . ?
C15 C16 C21 C20 -176(3) . . . . ?
O5 C15 C16' C17' -27.3(17) . . . . ?
O6 C15 C16' C17' 156.6(11) . . . . ?
C16 C15 C16' C17' 53(27) . . . . ?
O5 C15 C16' C21' 160.1(17) . . . . ?
O6 C15 C16' C21' -16(3) . . . . ?
C16 C15 C16' C21' -119(29) . . . . ?
C21' C16' C17' C18' 0.0 . . . . ?
C15 C16' C17' C18' -173(3) . . . . ?
C16' C17' C18' C19' 0.0 . . . . ?
C17' C18' C19' C20' 0.0 . . . . ?
C17' C18' C19' C22' -168(3) . . . . ?
C18' C19' C20' C21' 0.0 . . . . ?
C22' C19' C20' C21' 169(3) . . . . ?
C19' C20' C21' C16' 0.0 . . . . ?
C17' C16' C21' C20' 0.0 . . . . ?
C15 C16' C21' C20' 173(3) . . . . ?
C18 C19 C22 C23 -69(3) . . . . ?
C20 C19 C22 C23 110(3) . . . . ?
C18 C19 C22 C27 107(2) . . . . ?
C20 C19 C22 C27 -74(3) . . . . ?
C27 C22 C23 C24 0.0 . . . . ?
C19 C22 C23 C24 176(3) . . . . ?
C27 C22 C23 C32B 174(5) . . . . ?
C19 C22 C23 C32B -11(5) . . . . ?
C27 C22 C23 C32 -169(4) . . . . ?
C19 C22 C23 C32 6(5) . . . . ?
C22 C23 C24 C25 0.0 . . . . ?
C32B C23 C24 C25 -175(4) . . . . ?
C32 C23 C24 C25 172(3) . . . . ?
C23 C24 C25 C26 0.0 . . . . ?
C23 C24 C25 C28 -169(4) . . . . ?
C24 C25 C26 C27 0.0 . . . . ?
C28 C25 C26 C27 171(3) . . . . ?
C25 C26 C27 C22 0.0 . . . . ?
C23 C22 C27 C26 0.0 . . . . ?
C19 C22 C27 C26 -176(2) . . . . ?
Zn1 O8 C28 O7 -1(7) 8_455 . . . ?
Zn1 O8 C28 C25 -166(3) 8_455 . . . ?
Zn3 O7 C28 O8 26(6) 3_455 . . . ?
Zn3 O7 C28 C25 -173(3) 3_455 . . . ?
C24 C25 C28 O8 -18(5) . . . . ?
C26 C25 C28 O8 172(3) . . . . ?
C24 C25 C28 O7 178(3) . . . . ?
C26 C25 C28 O7 8(4) . . . . ?
C18' C19' C22' C23' -49(3) . . . . ?
C20' C19' C22' C23' 142.5(16) . . . . ?
C18' C19' C22' C27' 121(2) . . . . ?
C20' C19' C22' C27' -48(3) . . . . ?
C27' C22' C23' C24' 0.0 . . . . ?
C19' C22' C23' C24' 171(2) . . . . ?
C27' C22' C23' C32A 151(5) . . . . ?
C19' C22' C23' C32A -38(5) . . . . ?
C22' C23' C24' C25' 0.0 . . . . ?
C32A C23' C24' C25' -157(4) . . . . ?
C23' C24' C25' C26' 0.0 . . . . ?
C23' C24' C25' C28' 177(3) . . . . ?
C24' C25' C26' C27' 0.0 . . . . ?
C28' C25' C26' C27' -177(4) . . . . ?
C25' C26' C27' C22' 0.0 . . . . ?
C23' C22' C27' C26' 0.0 . . . . ?
C19' C22' C27' C26' -169(3) . . . . ?
Zn3 O7' C28' O8' 39(6) 3_455 . . . ?
Zn3 O7' C28' C25' -136(3) 3_455 . . . ?
Zn1 O8' C28' O7' -5(6) 8_455 . . . ?
Zn1 O8' C28' C25' 169(3) 8_455 . . . ?
C26' C25' C28' O7' 8(4) . . . . ?
C24' C25' C28' O7' -169(3) . . . . ?
C26' C25' C28' O8' -168(3) . . . . ?
C24' C25' C28' O8' 15(5) . . . . ?
O9 O9 C35 N3 -136(6) 6 . . . ?
C35' O9 C35 N3 86(20) . . . . ?
Zn3 O9 C35 N3 143(5) . . . . ?
O9 C35 N3 C37 -143(7) . . . . ?
O9 C35 N3 C36 51(10) . . . . ?
C35 O9 C35' N3' 72(32) . . . . ?
O9 O9 C35' N3' 24(30) 6 . . . ?
Zn3 O9 C35' N3' -60(29) . . . . ?
O9 C35' N3' C36' -169(24) . . . . ?
O9 C35' N3' C37' 54(33) . . . . ?
C31 N1 C29 C9 -165(5) . . . . ?
C30 N1 C29 C9 -42(7) . . . . ?
C9 C9 C29 N1 -134(4) 6 . . . ?
C8 C9 C29 N1 160(3) . . . . ?
C10 C9 C29 N1 -46(5) . . . . ?
C29' C9 C29 N1 53(5) . . . . ?
C30' N1' C29' C9 47(5) . . . . ?
C31' N1' C29' C9 157(4) . . . . ?
C9 C9 C29' N1' -178(3) 6 . . . ?
C8 C9 C29' N1' 93(4) . . . . ?
C10 C9 C29' N1' -71(4) . . . . ?
C29 C9 C29' N1' -170(6) . . . . ?
C33 N2 C32 C23 36(17) . . . . ?
C34 N2 C32 C23 -86(15) . . . . ?
C24 C23 C32 N2 -81(16) . . . . ?
C22 C23 C32 N2 89(16) . . . . ?
C32B C23 C32 N2 176(52) . . . . ?
C22' C23' C32A N2A -146(7) . . . . ?
C24' C23' C32A N2A 8(10) . . . . ?
C23' C32A N2A C33A 133(9) . . . . ?
C23' C32A N2A C34A -83(13) . . . . ?
C24 C23 C32B N2B -80(10) . . . . ?
C22 C23 C32B N2B 106(9) . . . . ?
C32 C23 C32B N2B 1(31) . . . . ?
C23 C32B N2B C33B 172(8) . . . . ?
C23 C32B N2B C34B -43(17) . . . . ?

loop_
_platon_squeeze_void_nr
_platon_squeeze_void_average_x
_platon_squeeze_void_average_y
_platon_squeeze_void_average_z
_platon_squeeze_void_volume
_platon_squeeze_void_count_electrons
_platon_squeeze_void_content
1 -0.034 0.309 -0.001 3061 726 ' '
2 0.000 0.000 0.500 124 18 ' '
3 0.500 0.500 0.500 124 18 ' '
